data_4313700
loop_
_publ_author_name
'En-Qing Gao'
'Shi-Qiang Bai'
'Yan-Feng Yue'
'Zhe-Ming Wang'
'Chun-Hua Yan'

_publ_contact_author_address
;
State Key Lab of Rare Earth Materials Chemistry and Applications & 
PKU-HKU Joint Lab on Rare Earth Materials and Bioinorganic Chemistry, 
College of Chemistry and Molecular Engineering, 
Peking University, 
Beijing 100871, 
China
;
_publ_contact_author_email chyan@chem.pku.edu.cn
_publ_contact_author_fax 86-(10)-62754179
_publ_contact_author_name 'Prof. Chun-Hua Yan'
_publ_contact_author_phone 86-(10)-62754179
_publ_section_title
;
 New One-Dimensional Azido-Bridged Manganese(II) Coordination Polymers
 Exhibiting Alternating Ferromagnetic-Antiferromagnetic Interactions:
 Structural and Magnetic Studies
;
_journal_name_full 'Inorganic Chemistry'
_journal_page_first 3642
_journal_page_last 3649
_journal_paper_doi 10.1021/ic0262987
_journal_volume 42
_journal_year 2003
_chemical_formula_sum 'C13 H12 Mn N8'
_chemical_formula_weight 335.25
_chemical_name_systematic
; 
 ? 
;
_space_group_IT_number 2
_symmetry_cell_setting triclinic
_symmetry_space_group_name_Hall '-P 1'
_symmetry_space_group_name_H-M 'P -1'
_atom_sites_solution_hydrogens geom
_atom_sites_solution_primary direct
_atom_sites_solution_secondary difmap
_audit_creation_method SHELXL-97
_cell_angle_alpha 97.598(2)
_cell_angle_beta 99.091(2)
_cell_angle_gamma 101.330(2)
_cell_formula_units_Z 2
_cell_length_a 7.4692(2)
_cell_length_b 9.9908(4)
_cell_length_c 10.3615(4)
_cell_measurement_reflns_used 6216
_cell_measurement_temperature 293(2)
_cell_measurement_theta_max 27.485
_cell_measurement_theta_min 3.395
_cell_volume 737.90(5)
_computing_cell_refinement 'HKL Scalepack (Otwinowski & Minor, 1997)'
_computing_data_collection 'KappaCCD (Nonius B. V., 1998)'
_computing_data_reduction 'HKL Denzo (Otwinowski & Minor, 1997) & maXus (Mackay et al., 1998)'
_computing_molecular_graphics 'Bruker SHELXTL V5.1 (Sheldrick, 1998)'
_computing_publication_material 'SHELXL-97 (Sheldrick, 1997)'
_computing_structure_refinement 'SHELXL-97 (Sheldrick, 1997)'
_computing_structure_solution 'SHELXS-97 (Sheldrick, 1997)'
_diffrn_ambient_temperature 293(2)
_diffrn_detector_area_resol_mean 0.76
_diffrn_measured_fraction_theta_full 0.976
_diffrn_measured_fraction_theta_max 0.976
_diffrn_measurement_device_type 'NONIUS KappaCCD'
_diffrn_measurement_method CCD
_diffrn_radiation_monochromator graphite
_diffrn_radiation_source 'fine-focus sealed tube'
_diffrn_radiation_type MoK\a
_diffrn_radiation_wavelength 0.71073
_diffrn_reflns_av_R_equivalents 0.0611
_diffrn_reflns_av_sigmaI/netI 0.0708
_diffrn_reflns_limit_h_max 9
_diffrn_reflns_limit_h_min -9
_diffrn_reflns_limit_k_max 12
_diffrn_reflns_limit_k_min -12
_diffrn_reflns_limit_l_max 13
_diffrn_reflns_limit_l_min -13
_diffrn_reflns_number 13540
_diffrn_reflns_theta_full 27.51
_diffrn_reflns_theta_max 27.51
_diffrn_reflns_theta_min 3.63
_diffrn_standards_decay_% none
_exptl_absorpt_coefficient_mu 0.904
_exptl_absorpt_correction_T_max 0.960
_exptl_absorpt_correction_T_min 0.841
_exptl_absorpt_correction_type empirical
_exptl_absorpt_process_details '(Blessing, 1995, 1997)'
_exptl_crystal_colour Orange
_exptl_crystal_density_diffrn 1.509
_exptl_crystal_density_method 'not measured'
_exptl_crystal_description Plate
_exptl_crystal_F_000 342
_exptl_crystal_size_max 0.17
_exptl_crystal_size_mid 0.13
_exptl_crystal_size_min 0.03
_refine_diff_density_max 0.282
_refine_diff_density_min -0.333
_refine_diff_density_rms 0.056
_refine_ls_extinction_method none
_refine_ls_goodness_of_fit_ref 1.004
_refine_ls_hydrogen_treatment mixed
_refine_ls_matrix_type full
_refine_ls_number_parameters 199
_refine_ls_number_reflns 3312
_refine_ls_number_restraints 0
_refine_ls_restrained_S_all 1.004
_refine_ls_R_factor_all 0.0876
_refine_ls_R_factor_gt 0.0414
_refine_ls_shift/su_max 0.000
_refine_ls_shift/su_mean 0.000
_refine_ls_structure_factor_coef Fsqd
_refine_ls_weighting_details 'calc w=1/[\s^2^(Fo^2^)+(0.0430P)^2^+0.0000P] where P=(Fo^2^+2Fc^2^)/3'
_refine_ls_weighting_scheme calc
_refine_ls_wR_factor_gt 0.0848
_refine_ls_wR_factor_ref 0.0991
_reflns_number_gt 2152
_reflns_number_total 3312
_reflns_threshold_expression >2sigma(I)
_cod_data_source_file ic0262987si20021223_061038_3.cif
_cod_data_source_block 3
_cod_depositor_comments
;
The following automatic conversions were performed:

'_symmetry_cell_setting' value 'Triclinic' changed to 'triclinic'
according to the built-in table from CIF Core dictionary named
'cif_core.dic' version 2.4.1 from 2010-06-29.

Automatic conversion script
Id: cif_fix_values 1646 2011-03-28 12:23:43Z adriana 
;
_cod_database_code 4313700

loop_
_symmetry_equiv_pos_as_xyz
'x, y, z'
'-x, -y, -z'

loop_
_atom_site_label
_atom_site_type_symbol
_atom_site_fract_x
_atom_site_fract_y
_atom_site_fract_z
_atom_site_U_iso_or_equiv
_atom_site_adp_type
_atom_site_occupancy
_atom_site_symmetry_multiplicity
_atom_site_calc_flag
_atom_site_refinement_flags
_atom_site_disorder_assembly
_atom_site_disorder_group
Mn1 Mn 0.20721(5) 0.61462(4) 0.49104(4) 0.04106(15) Uani 1 1 d . . .
N1 N 0.3273(3) 0.8304(2) 0.6123(2) 0.0448(5) Uani 1 1 d . . .
N2 N 0.1089(3) 0.77449(19) 0.36589(19) 0.0393(5) Uani 1 1 d . . .
N6 N 0.4012(3) 0.5994(2) 0.3557(2) 0.0563(6) Uani 1 1 d . . .
N7 N 0.5092(3) 0.5290(2) 0.35746(18) 0.0391(5) Uani 1 1 d . . .
N8 N 0.6153(3) 0.4579(3) 0.3541(2) 0.0615(7) Uani 1 1 d . . .
C1 C 0.4345(4) 0.8614(3) 0.7327(3) 0.0580(7) Uani 1 1 d . . .
H1A H 0.4718 0.7901 0.7713 0.070 Uiso 1 1 calc R . .
C2 C 0.4926(4) 0.9949(3) 0.8025(3) 0.0694(9) Uani 1 1 d . . .
H2A H 0.5654 1.0122 0.8870 0.083 Uiso 1 1 calc R . .
C3 C 0.4420(5) 1.1014(3) 0.7458(3) 0.0704(9) Uani 1 1 d . . .
H3A H 0.4809 1.1921 0.7909 0.084 Uiso 1 1 calc R . .
C4 C 0.3322(4) 1.0720(3) 0.6208(3) 0.0603(8) Uani 1 1 d . . .
H4A H 0.2958 1.1425 0.5801 0.072 Uiso 1 1 calc R . .
C5 C 0.2773(3) 0.9354(2) 0.5570(3) 0.0437(6) Uani 1 1 d . . .
C6 C 0.1625(4) 0.8997(2) 0.4250(3) 0.0470(6) Uani 1 1 d . . .
H6A H 0.1274 0.9697 0.3828 0.056 Uiso 1 1 calc R . .
C7 C 0.0057(3) 0.7439(2) 0.2331(2) 0.0405(6) Uani 1 1 d . . .
C8 C -0.0011(4) 0.8409(3) 0.1496(3) 0.0557(7) Uani 1 1 d . . .
H8A H 0.0605 0.9328 0.1797 0.067 Uiso 1 1 calc R . .
C9 C -0.0999(5) 0.8000(3) 0.0214(3) 0.0688(8) Uani 1 1 d . . .
H9A H -0.1052 0.8651 -0.0347 0.083 Uiso 1 1 calc R . .
C10 C -0.1910(4) 0.6639(3) -0.0244(3) 0.0620(8) Uani 1 1 d . . .
H10A H -0.2557 0.6380 -0.1114 0.074 Uiso 1 1 calc R . .
C11 C -0.1872(4) 0.5659(3) 0.0574(3) 0.0485(7) Uani 1 1 d . . .
C12 C -0.0858(3) 0.6072(2) 0.1861(2) 0.0439(6) Uani 1 1 d . . .
H12A H -0.0793 0.5418 0.2417 0.053 Uiso 1 1 calc R . .
C13 C -0.2865(4) 0.4159(3) 0.0097(3) 0.0650(8) Uani 1 1 d . . .
H13A H -0.3491 0.4047 -0.0807 0.098 Uiso 1 1 calc R . .
H13B H -0.3759 0.3896 0.0641 0.098 Uiso 1 1 calc R . .
H13C H -0.1977 0.3583 0.0154 0.098 Uiso 1 1 calc R . .
N3 N 0.0415(3) 0.3993(2) 0.4127(2) 0.0473(5) Uani 1 1 d . . .
N4 N 0.0940(3) 0.3010(2) 0.3665(2) 0.0446(5) Uani 1 1 d . . .
N5 N 0.1421(4) 0.2059(2) 0.3227(3) 0.0738(8) Uani 1 1 d . . .

loop_
_atom_site_aniso_label
_atom_site_aniso_U_11
_atom_site_aniso_U_22
_atom_site_aniso_U_33
_atom_site_aniso_U_23
_atom_site_aniso_U_13
_atom_site_aniso_U_12
Mn1 0.0441(2) 0.0310(2) 0.0481(3) 0.00687(16) 0.00802(18) 0.00878(16)
N1 0.0458(12) 0.0407(12) 0.0428(12) 0.0052(10) 0.0022(10) 0.0035(10)
N2 0.0414(11) 0.0317(11) 0.0415(12) 0.0030(9) 0.0051(9) 0.0048(9)
N6 0.0627(15) 0.0548(14) 0.0636(15) 0.0214(12) 0.0199(13) 0.0279(13)
N7 0.0433(12) 0.0410(12) 0.0319(11) 0.0101(9) 0.0057(9) 0.0054(10)
N8 0.0619(16) 0.0724(17) 0.0624(16) 0.0219(13) 0.0168(13) 0.0331(14)
C1 0.0607(18) 0.0577(18) 0.0493(17) 0.0065(14) 0.0009(14) 0.0073(15)
C2 0.072(2) 0.069(2) 0.0474(18) -0.0037(16) -0.0022(15) -0.0107(17)
C3 0.087(2) 0.0468(18) 0.058(2) -0.0109(15) 0.0067(17) -0.0120(16)
C4 0.076(2) 0.0356(15) 0.0613(19) 0.0019(13) 0.0090(16) 0.0006(14)
C5 0.0463(15) 0.0333(13) 0.0465(15) 0.0016(12) 0.0082(12) 0.0013(12)
C6 0.0564(17) 0.0328(14) 0.0508(16) 0.0079(12) 0.0050(14) 0.0110(12)
C7 0.0445(14) 0.0360(13) 0.0404(14) 0.0056(11) 0.0052(12) 0.0107(11)
C8 0.072(2) 0.0386(15) 0.0515(17) 0.0134(13) 0.0001(15) 0.0063(14)
C9 0.090(2) 0.0564(19) 0.0557(19) 0.0225(15) -0.0020(17) 0.0098(17)
C10 0.0636(19) 0.068(2) 0.0450(17) 0.0077(15) -0.0028(14) 0.0045(16)
C11 0.0445(15) 0.0502(16) 0.0443(16) 0.0011(13) 0.0062(13) 0.0015(13)
C12 0.0495(15) 0.0375(14) 0.0435(15) 0.0065(11) 0.0094(13) 0.0063(12)
C13 0.0624(19) 0.0586(18) 0.0582(19) -0.0077(15) 0.0068(15) -0.0087(15)
N3 0.0511(13) 0.0282(11) 0.0639(15) 0.0044(10) 0.0172(11) 0.0094(10)
N4 0.0515(13) 0.0330(11) 0.0506(13) 0.0105(10) 0.0135(11) 0.0071(10)
N5 0.100(2) 0.0444(14) 0.090(2) 0.0066(14) 0.0388(17) 0.0323(15)

loop_
_atom_type_symbol
_atom_type_description
_atom_type_scat_dispersion_real
_atom_type_scat_dispersion_imag
_atom_type_scat_source
C C 0.0033 0.0016 'International Tables Vol C Tables 4.2.6.8 and 6.1.1.4'
H H 0.0000 0.0000 'International Tables Vol C Tables 4.2.6.8 and 6.1.1.4'
N N 0.0061 0.0033 'International Tables Vol C Tables 4.2.6.8 and 6.1.1.4'
Mn Mn 0.3368 0.7283 'International Tables Vol C Tables 4.2.6.8 and 6.1.1.4'

loop_
_geom_angle_atom_site_label_1
_geom_angle_atom_site_label_2
_geom_angle_atom_site_label_3
_geom_angle
_geom_angle_site_symmetry_1
_geom_angle_site_symmetry_3
_geom_angle_publ_flag
N6 Mn1 N8 91.79(9) . 2_666 ?
N6 Mn1 N3 166.14(9) . 2_566 ?
N8 Mn1 N3 97.02(8) 2_666 2_566 ?
N6 Mn1 N3 93.01(8) . . ?
N8 Mn1 N3 91.62(9) 2_666 . ?
N3 Mn1 N3 76.12(8) 2_566 . ?
N6 Mn1 N1 102.08(8) . . ?
N8 Mn1 N1 85.64(9) 2_666 . ?
N3 Mn1 N1 89.28(7) 2_566 . ?
N3 Mn1 N1 164.73(7) . . ?
N6 Mn1 N2 85.06(8) . . ?
N8 Mn1 N2 156.49(9) 2_666 . ?
N3 Mn1 N2 90.97(7) 2_566 . ?
N3 Mn1 N2 111.79(8) . . ?
N1 Mn1 N2 72.34(7) . . ?
N6 Mn1 Mn1 130.52(7) . 2_566 ?
N8 Mn1 Mn1 95.48(7) 2_666 2_566 ?
N3 Mn1 Mn1 38.07(5) 2_566 2_566 ?
N3 Mn1 Mn1 38.05(5) . 2_566 ?
N1 Mn1 Mn1 127.22(5) . 2_566 ?
N2 Mn1 Mn1 104.27(5) . 2_566 ?
N6 Mn1 Mn1 48.27(6) . 2_666 ?
N8 Mn1 Mn1 44.70(6) 2_666 2_666 ?
N3 Mn1 Mn1 136.96(6) 2_566 2_666 ?
N3 Mn1 Mn1 84.88(5) . 2_666 ?
N1 Mn1 Mn1 103.36(5) . 2_666 ?
N2 Mn1 Mn1 132.06(5) . 2_666 ?
Mn1 Mn1 Mn1 114.040(16) 2_566 2_666 ?
C1 N1 C5 117.7(2) . . ?
C1 N1 Mn1 126.70(19) . . ?
C5 N1 Mn1 115.59(16) . . ?
C6 N2 C7 119.9(2) . . ?
C6 N2 Mn1 113.79(17) . . ?
C7 N2 Mn1 126.29(14) . . ?
N7 N6 Mn1 126.51(18) . . ?
N8 N7 N6 177.4(3) . . ?
N7 N8 Mn1 133.20(19) . 2_666 ?
N1 C1 C2 122.9(3) . . ?
C3 C2 C1 119.3(3) . . ?
C2 C3 C4 118.9(3) . . ?
C3 C4 C5 118.7(3) . . ?
N1 C5 C4 122.5(3) . . ?
N1 C5 C6 116.8(2) . . ?
C4 C5 C6 120.6(2) . . ?
N2 C6 C5 121.4(2) . . ?
C8 C7 C12 119.4(2) . . ?
C8 C7 N2 123.8(2) . . ?
C12 C7 N2 116.7(2) . . ?
C9 C8 C7 119.4(3) . . ?
C10 C9 C8 120.8(3) . . ?
C9 C10 C11 120.7(3) . . ?
C10 C11 C12 118.3(2) . . ?
C10 C11 C13 121.8(3) . . ?
C12 C11 C13 119.9(3) . . ?
C7 C12 C11 121.3(2) . . ?
N4 N3 Mn1 124.07(16) . 2_566 ?
N4 N3 Mn1 128.31(17) . . ?
Mn1 N3 Mn1 103.88(8) 2_566 . ?
N5 N4 N3 179.1(3) . . ?

loop_
_geom_bond_atom_site_label_1
_geom_bond_atom_site_label_2
_geom_bond_distance
_geom_bond_site_symmetry_2
_geom_bond_publ_flag
Mn1 N6 2.182(2) . ?
Mn1 N8 2.207(2) 2_666 ?
Mn1 N3 2.233(2) 2_566 ?
Mn1 N3 2.234(2) . ?
Mn1 N1 2.280(2) . ?
Mn1 N2 2.341(2) . ?
Mn1 Mn1 3.5171(7) 2_566 ?
Mn1 Mn1 5.3105(7) 2_666 ?
N1 C1 1.334(3) . ?
N1 C5 1.347(3) . ?
N2 C6 1.274(3) . ?
N2 C7 1.429(3) . ?
N6 N7 1.169(3) . ?
N7 N8 1.165(3) . ?
N8 Mn1 2.207(2) 2_666 ?
C1 C2 1.381(4) . ?
C2 C3 1.368(5) . ?
C3 C4 1.381(4) . ?
C4 C5 1.387(3) . ?
C5 C6 1.454(4) . ?
C7 C8 1.385(4) . ?
C7 C12 1.386(3) . ?
C8 C9 1.380(4) . ?
C9 C10 1.379(4) . ?
C10 C11 1.379(4) . ?
C11 C12 1.391(3) . ?
C11 C13 1.514(3) . ?
N3 N4 1.198(3) . ?
N3 Mn1 2.233(2) 2_566 ?
N4 N5 1.144(3) . ?
